data_2210858
loop_
_publ_author_name
'Yong-Qi Qin'
'Fang-Fang Jian'
'Tong-Ling Liang'

_publ_section_title
;
 1,3-Bis(4-chlorophenyl)thiourea
;
_journal_coeditor_code AT2127
_journal_issue 11
_journal_name_full 'Acta Crystallographica Section E'
_journal_page_first o5043
_journal_page_last o5044
_journal_paper_doi 10.1107/S1600536806040499
_journal_volume 62
_journal_year 2006
_chemical_formula_iupac 'C13 H10 Cl N2 S'
_chemical_formula_moiety 'C13 H10 Cl N2 S'
_chemical_formula_sum 'C13 H10 Cl N2 S'
_chemical_formula_weight 261.74
_chemical_name_systematic
;
1,3-Bis(4-Chlorophenyl)thiourea
;
_space_group_IT_number 62
_symmetry_cell_setting orthorhombic
_symmetry_space_group_name_Hall '-P 2ac 2n'
_symmetry_space_group_name_H-M 'P n m a'
_atom_sites_solution_hydrogens geom
_atom_sites_solution_primary direct
_atom_sites_solution_secondary difmap
_audit_creation_method SHELXL97
_cell_angle_alpha 90.00
_cell_angle_beta 90.00
_cell_angle_gamma 90.00
_cell_formula_units_Z 4
_cell_length_a 7.9670(16)
_cell_length_b 28.525(6)
_cell_length_c 5.7240(11)
_cell_measurement_reflns_used 25
_cell_measurement_temperature 293(2)
_cell_measurement_theta_max 14
_cell_measurement_theta_min 4
_cell_volume 1300.8(5)
_computing_cell_refinement 'CAD-4 Software'
_computing_data_collection 'CAD-4 Software (Enraf--Nonius, 1989)'
_computing_data_reduction 'NRCVAX (Gabe <i>et al.</i>,  1989)'
_computing_molecular_graphics 'SHELXTL/PC (Sheldrick, 1990)'
_computing_publication_material 'WinGX (Farrugia, 1999)'
_computing_structure_refinement 'SHELXL97 (Sheldrick, 1997)'
_computing_structure_solution 'SHELXS97 (Sheldrick, 1997)'
_diffrn_ambient_temperature 293(2)
_diffrn_measured_fraction_theta_full 0.967
_diffrn_measured_fraction_theta_max 0.967
_diffrn_measurement_device_type 'Enraf--Nonius CAD-4'
_diffrn_measurement_method \w
_diffrn_radiation_monochromator graphite
_diffrn_radiation_source 'fine-focus sealed tube'
_diffrn_radiation_type MoK\a
_diffrn_radiation_wavelength 0.71073
_diffrn_reflns_av_R_equivalents 0.0484
_diffrn_reflns_av_sigmaI/netI 0.0490
_diffrn_reflns_limit_h_max 9
_diffrn_reflns_limit_h_min 0
_diffrn_reflns_limit_k_max 33
_diffrn_reflns_limit_k_min -33
_diffrn_reflns_limit_l_max 6
_diffrn_reflns_limit_l_min 0
_diffrn_reflns_number 2741
_diffrn_reflns_theta_full 26.97
_diffrn_reflns_theta_max 26.97
_diffrn_reflns_theta_min 1.43
_diffrn_standards_decay_% 0
_diffrn_standards_interval_count 100
_diffrn_standards_number 3
_exptl_absorpt_coefficient_mu 0.432
_exptl_absorpt_correction_type none
_exptl_crystal_colour yellow
_exptl_crystal_density_diffrn 1.336
_exptl_crystal_density_method 'not measured'
_exptl_crystal_description block
_exptl_crystal_F_000 540
_exptl_crystal_size_max 0.25
_exptl_crystal_size_mid 0.20
_exptl_crystal_size_min 0.18
_refine_diff_density_max 0.362
_refine_diff_density_min -0.268
_refine_ls_extinction_method none
_refine_ls_goodness_of_fit_ref 1.100
_refine_ls_hydrogen_treatment constr
_refine_ls_matrix_type full
_refine_ls_number_parameters 85
_refine_ls_number_reflns 1398
_refine_ls_number_restraints 0
_refine_ls_restrained_S_all 1.100
_refine_ls_R_factor_all 0.1022
_refine_ls_R_factor_gt 0.0611
_refine_ls_shift/su_max 0.000
_refine_ls_shift/su_mean 0.000
_refine_ls_structure_factor_coef Fsqd
_refine_ls_weighting_details 'calc w = 1/[\s^2^(Fo^2^)+(0.0938P)^2^+0.3187P] where P=(Fo^2^+2Fc^2^)/3'
_refine_ls_weighting_scheme calc
_refine_ls_wR_factor_gt 0.1652
_refine_ls_wR_factor_ref 0.1872
_reflns_number_gt 884
_reflns_number_total 1398
_reflns_threshold_expression I>2\s(I)
_cod_data_source_file at2127.cif
_cod_data_source_block I
_cod_original_cell_volume 1300.8(4)
_cod_database_code 2210858
_cod_database_fobs_code 2210858

loop_
_symmetry_equiv_pos_as_xyz
'x, y, z'
'-x+1/2, -y, z+1/2'
'-x, y+1/2, -z'
'x+1/2, -y+1/2, -z+1/2'
'-x, -y, -z'
'x-1/2, y, -z-1/2'
'x, -y-1/2, z'
'-x-1/2, y-1/2, z-1/2'

loop_
_atom_site_type_symbol
_atom_site_label
_atom_site_fract_x
_atom_site_fract_y
_atom_site_fract_z
_atom_site_U_iso_or_equiv
_atom_site_adp_type
_atom_site_calc_flag
_atom_site_refinement_flags
_atom_site_occupancy
Cl Cl1 0.1558(4) 0.51764(8) 0.0812(5) 0.1245(11) Uani d P 0.50
S S1 0.11463(15) 0.7500 0.11543(19) 0.0575(4) Uani d S 1
N N1 0.3420(3) 0.71057(9) -0.1684(5) 0.0618(8) Uani d . 1
H H1A 0.4203 0.7134 -0.2708 0.074 Uiso calc R 1
C C1 0.2128(5) 0.57262(13) 0.0132(7) 0.0749(11) Uani d . 1
C C2 0.1622(5) 0.59122(13) -0.1990(8) 0.0795(11) Uani d . 1
H H2A 0.1008 0.5729 -0.3030 0.095 Uiso calc R 1
C C3 0.2030(4) 0.63720(11) -0.2569(7) 0.0640(9) Uani d . 1
H H3A 0.1693 0.6497 -0.3995 0.077 Uiso calc R 1
C C4 0.2932(4) 0.66412(10) -0.1028(6) 0.0540(8) Uani d . 1
C C5 0.3439(4) 0.64542(12) 0.1118(6) 0.0649(9) Uani d . 1
H H5A 0.4040 0.6638 0.2167 0.078 Uiso calc R 1
C C6 0.3043(5) 0.59949(13) 0.1680(6) 0.0731(10) Uani d . 1
H H6A 0.3394 0.5868 0.3095 0.088 Uiso calc R 1
C C7 0.2748(5) 0.7500 -0.0823(7) 0.0520(10) Uani d S 1

loop_
_atom_site_aniso_label
_atom_site_aniso_U_11
_atom_site_aniso_U_22
_atom_site_aniso_U_33
_atom_site_aniso_U_12
_atom_site_aniso_U_13
_atom_site_aniso_U_23
Cl1 0.161(3) 0.0559(12) 0.157(2) -0.0096(13) 0.015(2) 0.0143(13)
S1 0.0562(7) 0.0603(7) 0.0560(7) 0.000 0.0143(5) 0.000
N1 0.0625(16) 0.0582(15) 0.0646(17) 0.0011(12) 0.0201(13) -0.0026(13)
C1 0.076(2) 0.062(2) 0.087(3) -0.0003(17) 0.012(2) -0.003(2)
C2 0.074(2) 0.069(2) 0.096(3) -0.0079(19) -0.008(2) -0.022(2)
C3 0.0599(19) 0.070(2) 0.062(2) 0.0092(16) -0.0092(17) -0.0068(17)
C4 0.0488(16) 0.0560(17) 0.0571(17) 0.0042(13) 0.0071(15) -0.0052(15)
C5 0.067(2) 0.070(2) 0.058(2) -0.0010(16) 0.0002(16) -0.0107(17)
C6 0.086(3) 0.072(2) 0.061(2) 0.007(2) 0.0049(19) 0.0025(17)
C7 0.049(2) 0.058(2) 0.049(2) 0.000 -0.0019(19) 0.000

loop_
_atom_type_symbol
_atom_type_description
_atom_type_scat_dispersion_real
_atom_type_scat_dispersion_imag
_atom_type_scat_source
C C 0.0033 0.0016 'International Tables Vol C Tables 4.2.6.8 and 6.1.1.4'
H H 0.0000 0.0000 'International Tables Vol C Tables 4.2.6.8 and 6.1.1.4'
N N 0.0061 0.0033 'International Tables Vol C Tables 4.2.6.8 and 6.1.1.4'
S S 0.1246 0.1234 'International Tables Vol C Tables 4.2.6.8 and 6.1.1.4'
Cl Cl 0.1484 0.1585 'International Tables Vol C Tables 4.2.6.8 and 6.1.1.4'

loop_
_geom_angle_atom_site_label_1
_geom_angle_atom_site_label_2
_geom_angle_atom_site_label_3
_geom_angle_site_symmetry_1
_geom_angle_site_symmetry_3
_geom_angle
C7 N1 C4 . . 124.9(3)
C7 N1 H1A . . 117.5
C4 N1 H1A . . 117.5
C6 C1 C2 . . 120.3(3)
C6 C1 Cl1 . . 120.9(3)
C2 C1 Cl1 . . 118.8(3)
C1 C2 C3 . . 120.1(4)
C1 C2 H2A . . 119.9
C3 C2 H2A . . 119.9
C4 C3 C2 . . 119.8(3)
C4 C3 H3A . . 120.1
C2 C3 H3A . . 120.1
C3 C4 C5 . . 120.1(3)
C3 C4 N1 . . 119.4(3)
C5 C4 N1 . . 120.4(3)
C6 C5 C4 . . 119.9(3)
C6 C5 H5A . . 120.0
C4 C5 H5A . . 120.0
C1 C6 C5 . . 119.8(4)
C1 C6 H6A . . 120.1
C5 C6 H6A . . 120.1
N1 C7 N1 . 7_575 114.2(4)
N1 C7 S1 . . 122.89(19)
N1 C7 S1 7_575 . 122.89(19)

loop_
_geom_bond_atom_site_label_1
_geom_bond_atom_site_label_2
_geom_bond_site_symmetry_2
_geom_bond_distance
Cl1 C1 . 1.678(4)
S1 C7 . 1.706(4)
N1 C7 . 1.339(3)
N1 C4 . 1.431(4)
N1 H1A . 0.8600
C1 C6 . 1.380(5)
C1 C2 . 1.386(6)
C2 C3 . 1.391(5)
C2 H2A . 0.9300
C3 C4 . 1.373(4)
C3 H3A . 0.9300
C4 C5 . 1.399(5)
C5 C6 . 1.385(5)
C5 H5A . 0.9300
C6 H6A . 0.9300
C7 N1 7_575 1.339(3)

loop_
_geom_hbond_atom_site_label_D
_geom_hbond_atom_site_label_H
_geom_hbond_atom_site_label_A
_geom_hbond_site_symmetry_A
_geom_hbond_distance_DH
_geom_hbond_distance_HA
_geom_hbond_distance_DA
_geom_hbond_angle_DHA
N1 H1A S1 6_655 0.86 2.72 3.540(3) 160.8
